data_4508307
loop_
_publ_author_name
'Koffer, Jacob H.'
'Olshansky, Jacob H.'
'Smith, Matthew D.'
'Hernandez, Kristen J.'
'Zeller, Matthias'
'Ferrence, Gregory M.'
'Schrier, Joshua'
'Norquist, Alexander J.'

_publ_section_title
;
 Formation Principles for Templated Vanadium Selenite Oxalates
;
_journal_issue 10
_journal_name_full 'Crystal Growth &amp; Design'
_journal_page_first 4504
_journal_paper_doi 10.1021/cg400992q
_journal_volume 13
_journal_year 2013
_chemical_formula_moiety 'C8 H20 N2 O13 Se2 V2'
_chemical_formula_sum 'C8 H20 N2 O13 Se2 V2'
_chemical_formula_weight 612.05
_space_group_IT_number 2
_symmetry_cell_setting triclinic
_symmetry_space_group_name_Hall '-P 1'
_symmetry_space_group_name_H-M 'P -1'
_atom_sites_solution_hydrogens difmap
_atom_sites_solution_primary direct
_cell_angle_alpha 95.3642(19)
_cell_angle_beta 108.2669(17)
_cell_angle_gamma 105.1221(18)
_cell_formula_units_Z 1
_cell_length_a 6.3220(8)
_cell_length_b 8.5056(11)
_cell_length_c 9.3970(12)
_cell_measurement_reflns_used 3158
_cell_measurement_temperature 100
_cell_measurement_theta_max 32
_cell_measurement_theta_min 4
_cell_volume 454.68(10)
_computing_cell_refinement 'DENZO/SCALEPACK (Otwinowski & Minor, 1997)'
_computing_data_collection 'COLLECT (Nonius, 2001).'
_computing_data_reduction 'DENZO/SCALEPACK (Otwinowski & Minor, 1997)'
_computing_molecular_graphics 'CAMERON (Watkin et al., 1996)'
_computing_publication_material 'CRYSTALS (Betteridge et al., 2003)'
_computing_structure_refinement 'CRYSTALS (Betteridge et al., 2003)'
_computing_structure_solution 'SIR92 (Altomare et al., 1994)'
_diffrn_ambient_temperature 100
_diffrn_measured_fraction_theta_full 0.995
_diffrn_measured_fraction_theta_max 0.941
_diffrn_measurement_device Area
_diffrn_measurement_device_type 'Nonius KappaCCD'
_diffrn_measurement_method \w
_diffrn_radiation_monochromator graphite
_diffrn_radiation_type 'Mo K\a'
_diffrn_radiation_wavelength 0.71073
_diffrn_reflns_av_R_equivalents 0.000
_diffrn_reflns_limit_h_max 8
_diffrn_reflns_limit_h_min -9
_diffrn_reflns_limit_k_max 12
_diffrn_reflns_limit_k_min -12
_diffrn_reflns_limit_l_max 13
_diffrn_reflns_limit_l_min 0
_diffrn_reflns_number 2936
_diffrn_reflns_theta_full 28.649
_diffrn_reflns_theta_max 31.833
_diffrn_reflns_theta_min 2.325
_diffrn_standards_number 0
_exptl_absorpt_coefficient_mu 5.099
_exptl_absorpt_correction_T_max 0.90
_exptl_absorpt_correction_T_min 0.54
_exptl_absorpt_correction_type multi-scan
_exptl_absorpt_process_details 'DENZO/SCALEPACK (Otwinowski & Minor, 1997)'
_exptl_crystal_colour blue
_exptl_crystal_density_diffrn 2.235
_exptl_crystal_density_method 'not measured'
_exptl_crystal_description plate
_exptl_crystal_F_000 300
_exptl_crystal_size_max 0.210
_exptl_crystal_size_mid 0.120
_exptl_crystal_size_min 0.020
_refine_diff_density_max 0.88
_refine_diff_density_min -1.03
_refine_ls_extinction_coef 4.7(18)
_refine_ls_extinction_method 'Larson (1970), Equation 22'
_refine_ls_goodness_of_fit_ref 1.1392
_refine_ls_hydrogen_treatment noref
_refine_ls_matrix_type full
_refine_ls_number_parameters 137
_refine_ls_number_reflns 2446
_refine_ls_number_restraints 0
_refine_ls_R_factor_all 0.0547
_refine_ls_R_factor_gt 0.0451
_refine_ls_shift/su_max 0.0003043
_refine_ls_shift/su_mean 0.0000093
_refine_ls_structure_factor_coef Fsqd
_refine_ls_weighting_details
;
 Method= Modified Sheldrick 
 w=1/[\s^2^(F^2^) + ( 0.00P)^2^ + 3.32P] 
 ,where P=(max(Fo^2^,0) + 2Fc^2^)/3 
;
_refine_ls_weighting_scheme calc
_refine_ls_wR_factor_all 0.0966
_refine_ls_wR_factor_gt 0.0932
_refine_ls_wR_factor_ref 0.0902
_reflns_limit_h_max 8
_reflns_limit_h_min -9
_reflns_limit_k_max 12
_reflns_limit_k_min -12
_reflns_limit_l_max 13
_reflns_limit_l_min 0
_reflns_number_gt 2595
_reflns_number_total 2936
_reflns_threshold_expression I>2.0\s(I)
_oxford_diffrn_Wilson_B_factor 0.00
_oxford_diffrn_Wilson_scale 0.00
_oxford_refine_ls_r_factor_ref 0.0411
_oxford_refine_ls_scale 0.767(3)
_oxford_reflns_number_all 2928
_oxford_reflns_threshold_expression_ref I>3.0\s(I)
_cod_data_source_file cg400992q_si_002.cif
_cod_data_source_block '[C~6~H~18~N~2~][(VO)~2~(C~2~O~4~)(SeO~3~)~2~].H~2~O_Cmp-5'
_cod_depositor_comments
;
The following automatic conversions were performed:

'_symmetry_cell_setting' value 'Triclinic' changed to 'triclinic'
according to /home/saulius/struct/CIF-dictionaries/cif_core.dic
dictionary named 'cif_core.dic' version 2.4.2 from
2011-04-26.

'_atom_sites_solution_primary' value 'Direct' changed to
'direct' according to
/home/saulius/struct/CIF-dictionaries/cif_core.dic dictionary named
'cif_core.dic' version 2.4.2 from 2011-04-26.

Automatic conversion script
Id: cif_fix_values 1891 2012-01-12 08:04:46Z andrius 
;
_cod_original_sg_symbol_H-M 'P -1 '
_cod_database_code 4508307

loop_
_symmetry_equiv_pos_as_xyz
x,y,z
-x,-y,-z

loop_
_atom_site_label
_atom_site_type_symbol
_atom_site_fract_x
_atom_site_fract_y
_atom_site_fract_z
_atom_site_U_iso_or_equiv
_atom_site_occupancy
_atom_site_adp_type
V1 V 0.23356(12) 0.10224(9) 0.31793(8) 0.0151 1.0000 Uani
Se1 Se -0.28684(7) -0.02230(6) 0.35151(5) 0.0151 1.0000 Uani
O1 O 0.3837(6) 0.2760(4) 0.4320(4) 0.0249 1.0000 Uani
O2 O -0.0828(5) 0.1197(4) 0.3091(3) 0.0177 1.0000 Uani
O3 O -0.5183(6) 0.0370(5) 0.2633(4) 0.0301 1.0000 Uani
O4 O -0.2175(5) 0.0552(4) 0.5403(3) 0.0175 1.0000 Uani
O5 O 0.1682(5) 0.1925(4) 0.1179(3) 0.0171 1.0000 Uani
O6 O 0.0037(5) -0.1246(4) 0.1373(3) 0.0192 1.0000 Uani
N1 N -0.0955(8) 0.4336(6) 0.2852(5) 0.0299 1.0000 Uani
C1 C -0.0474(7) -0.0910(5) 0.0059(5) 0.0160 1.0000 Uani
C2 C -0.0948(9) 0.5136(6) 0.4340(6) 0.0268 1.0000 Uani
C3 C -0.2996(9) 0.4355(7) 0.1550(6) 0.0300 1.0000 Uani
C4 C 0.1351(17) 0.5384(12) 0.2542(11) 0.0236 0.5000 Uani
C5 C -0.3447(18) 0.2999(13) 0.0202(11) 0.0267 0.5000 Uani
H1 H -0.0942 0.3217 0.2882 0.0372 1.0000 Uiso
H2 H 0.0429 0.4924 0.2696 0.0372 0.5000 Uiso
H3 H -0.2472 0.4671 0.4434 0.0331 1.0000 Uiso
H4 H -0.0657 0.6328 0.4367 0.0332 1.0000 Uiso
H5 H -0.4372 0.4103 0.1858 0.0371 1.0000 Uiso
H6 H -0.2752 0.5440 0.1269 0.0372 1.0000 Uiso
H7 H -0.3261 0.3543 0.0700 0.0367 0.5000 Uiso
H8 H 0.1372 0.4878 0.1607 0.0292 0.5000 Uiso
H9 H 0.1314 0.6485 0.2502 0.0292 0.5000 Uiso
H10 H 0.2716 0.5396 0.3354 0.0292 0.5000 Uiso
H11 H -0.3851 0.1927 0.0481 0.0411 0.5000 Uiso
H12 H -0.4712 0.3058 -0.0659 0.0411 0.5000 Uiso
H13 H -0.2056 0.3171 -0.0042 0.0410 0.5000 Uiso
H14 H 0.2911 0.5962 0.1629 0.0390 0.5000 Uiso
H15 H 0.4132 0.6365 0.3390 0.0390 0.5000 Uiso
O13 O 0.2765(13) 0.6349(10) 0.2571(9) 0.0320 0.5000 Uani

loop_
_atom_site_aniso_label
_atom_site_aniso_U_11
_atom_site_aniso_U_22
_atom_site_aniso_U_33
_atom_site_aniso_U_23
_atom_site_aniso_U_13
_atom_site_aniso_U_12
V1 0.0124(3) 0.0226(4) 0.0094(3) 0.0037(3) 0.0033(2) 0.0045(3)
Se1 0.01477(19) 0.0220(2) 0.00945(18) 0.00402(14) 0.00417(14) 0.00695(15)
O1 0.0232(16) 0.0252(17) 0.0164(15) 0.0031(13) 0.0026(12) -0.0031(13)
O2 0.0154(13) 0.0264(16) 0.0155(14) 0.0076(12) 0.0084(11) 0.0087(12)
O3 0.0172(15) 0.067(3) 0.0164(15) 0.0171(16) 0.0084(12) 0.0242(17)
O4 0.0185(14) 0.0246(16) 0.0097(12) 0.0042(11) 0.0035(11) 0.0085(12)
O5 0.0182(14) 0.0210(15) 0.0108(13) 0.0042(11) 0.0044(11) 0.0043(12)
O6 0.0198(14) 0.0241(16) 0.0115(13) 0.0069(12) 0.0035(11) 0.0043(12)
N1 0.034(2) 0.028(2) 0.024(2) 0.0010(17) 0.0035(17) 0.0117(18)
C1 0.0142(17) 0.022(2) 0.0131(17) 0.0044(15) 0.0052(14) 0.0061(15)
C2 0.033(2) 0.025(2) 0.022(2) 0.0034(19) 0.0101(19) 0.008(2)
C3 0.028(2) 0.031(3) 0.023(2) 0.008(2) 0.0020(19) 0.005(2)
C4 0.029(5) 0.019(4) 0.024(4) 0.005(4) 0.012(4) 0.005(4)
C5 0.030(5) 0.034(5) 0.017(4) 0.004(4) 0.005(4) 0.016(4)
O13 0.029(4) 0.029(4) 0.034(4) 0.006(3) 0.009(3) 0.005(3)

loop_
_atom_type_symbol
_atom_type_scat_dispersion_real
_atom_type_scat_dispersion_imag
_atom_type_scat_Cromer_Mann_a1
_atom_type_scat_Cromer_Mann_b1
_atom_type_scat_Cromer_Mann_a2
_atom_type_scat_Cromer_Mann_b2
_atom_type_scat_Cromer_Mann_a3
_atom_type_scat_Cromer_Mann_b3
_atom_type_scat_Cromer_Mann_a4
_atom_type_scat_Cromer_Mann_b4
_atom_type_scat_Cromer_Mann_c
_atom_type_scat_source
C 0.0033 0.0016 2.3100 20.8439 1.0200 10.2075 1.5886 0.5687 0.8650 51.6512 0.2156 'International Tables Vol C 4.2.6.8 and 6.1.1.4'
N 0.0061 0.0033 12.2126 0.0057 3.1322 9.8933 2.0125 28.9975 1.1663 0.5826 -11.5290 'International Tables Vol C 4.2.6.8 and 6.1.1.4'
H 0.0000 0.0000 0.4930 10.5109 0.3229 26.1257 0.1402 3.1424 0.0408 57.7998 0.0030 'International Tables Vol C 4.2.6.8 and 6.1.1.4'
V 0.3005 0.5294 10.2971 6.8657 7.3511 0.4385 2.0703 26.8938 2.0571 102.4780 1.2199 'International Tables Vol C 4.2.6.8 and 6.1.1.4'
Se -0.0929 2.2259 17.0006 2.4098 5.8196 0.2726 3.9731 15.2372 4.3543 43.8163 2.8409 'International Tables Vol C 4.2.6.8 and 6.1.1.4'
O 0.0106 0.0060 3.0485 13.2771 2.2868 5.7011 1.5463 0.3239 0.8670 32.9089 0.2508 'International Tables Vol C 4.2.6.8 and 6.1.1.4'

loop_
_geom_angle_atom_site_label_1
_geom_angle_site_symmetry_1
_geom_angle_atom_site_label_2
_geom_angle_atom_site_label_3
_geom_angle_site_symmetry_3
_geom_angle
_geom_angle_publ_flag
O3 1_655 V1 O4 2_556 93.40(14) yes
O3 1_655 V1 Se1 2_556 105.71(10) yes
O4 2_556 V1 Se1 2_556 28.18(9) yes
O3 1_655 V1 O1 . 100.81(18) yes
O4 2_556 V1 O1 . 102.54(15) yes
Se1 2_556 V1 O1 . 75.39(12) yes
O3 1_655 V1 O2 . 161.66(14) yes
O4 2_556 V1 O2 . 89.96(12) yes
Se1 2_556 V1 O2 . 85.46(8) yes
O1 . V1 O2 . 96.03(16) yes
O3 1_655 V1 O5 . 85.58(13) yes
O4 2_556 V1 O5 . 159.91(13) yes
Se1 2_556 V1 O5 . 167.41(9) yes
O1 . V1 O5 . 97.34(15) yes
O2 . V1 O5 . 85.11(12) yes
O3 1_655 V1 O6 . 81.50(14) yes
O4 2_556 V1 O6 . 83.69(12) yes
Se1 2_556 V1 O6 . 110.35(8) yes
O1 . V1 O6 . 173.14(15) yes
O2 . V1 O6 . 80.96(12) yes
O5 . V1 O6 . 76.31(11) yes
V1 2_556 Se1 O2 . 125.00(10) yes
V1 2_556 Se1 O3 . 116.94(11) yes
O2 . Se1 O3 . 97.96(16) yes
V1 2_556 Se1 O4 . 33.20(11) yes
O2 . Se1 O4 . 100.82(15) yes
O3 . Se1 O4 . 104.02(16) yes
V1 . O2 Se1 . 125.45(17) yes
V1 1_455 O3 Se1 . 136.82(19) yes
V1 2_556 O4 Se1 . 118.62(17) yes
V1 . O5 C1 2_555 118.2(3) yes
V1 . O6 C1 . 111.7(3) yes
C2 . N1 C3 . 112.1(4) yes
C2 . N1 C4 . 109.0(5) yes
C3 . N1 C4 . 106.2(5) yes
C2 . N1 H1 . 110.0 no
C3 . N1 H1 . 109.7 no
C4 . N1 H1 . 109.7 no
C2 . N1 H2 . 108.7 no
C3 . N1 H2 . 108.4 no
C4 . N1 H2 . 2.4 no
H1 . N1 H2 . 107.8 no
C1 2_555 C1 O5 2_555 116.7(4) yes
C1 2_555 C1 O6 . 117.0(5) yes
O5 2_555 C1 O6 . 126.3(4) yes
C2 2_566 C2 N1 . 110.5(5) yes
C2 2_566 C2 H3 . 109.7 no
N1 . C2 H3 . 109.6 no
C2 2_566 C2 H4 . 109.2 no
N1 . C2 H4 . 109.1 no
H3 . C2 H4 . 108.7 no
N1 . C3 C5 . 109.6(5) yes
N1 . C3 H5 . 108.3 no
C5 . C3 H5 . 108.0 no
N1 . C3 H6 . 110.7 no
C5 . C3 H6 . 111.3 no
H5 . C3 H6 . 108.8 no
N1 . C3 H7 . 110.3 no
C5 . C3 H7 . 1.8 no
H5 . C3 H7 . 109.1 no
H6 . C3 H7 . 109.5 no
N1 . C4 H2 . 3.3 no
N1 . C4 H8 . 109.6 no
H2 . C4 H8 . 109.9 no
N1 . C4 H9 . 109.2 no
H2 . C4 H9 . 111.8 no
H8 . C4 H9 . 110.0 no
N1 . C4 H10 . 109.1 no
H2 . C4 H10 . 106.1 no
H8 . C4 H10 . 109.4 no
H9 . C4 H10 . 109.5 no
N1 . C4 O13 . 161.6(10) yes
H2 . C4 O13 . 162.4 no
H8 . C4 O13 . 87.3 no
H9 . C4 O13 . 56.2 no
H10 . C4 O13 . 70.2 no
C3 . C5 H7 . 2.9 no
C3 . C5 H11 . 109.4 no
H7 . C5 H11 . 112.2 no
C3 . C5 H12 . 109.4 no
H7 . C5 H12 . 108.1 no
H11 . C5 H12 . 109.6 no
C3 . C5 H13 . 108.7 no
H7 . C5 H13 . 107.0 no
H11 . C5 H13 . 109.8 no
H12 . C5 H13 . 110.0 no
N1 . H2 C4 . 174.3 no
C3 . H7 C5 . 175.3 no
C4 . H9 O13 . 66.7 no
C4 . H10 O13 . 58.2 no
H10 . O13 H15 . 58.3 no
H10 . O13 H14 . 114.0 no
H15 . O13 H14 . 108.5 no
H10 . O13 H9 . 95.8 no
H15 . O13 H9 . 135.0 no
H14 . O13 H9 . 115.9 no
H10 . O13 C4 . 51.5 no
H15 . O13 C4 . 109.8 no
H14 . O13 C4 . 99.4 no
H9 . O13 C4 . 57.1 no

loop_
_geom_bond_atom_site_label_1
_geom_bond_atom_site_label_2
_geom_bond_site_symmetry_2
_geom_bond_distance
_geom_bond_publ_flag
V1 O3 1_655 1.984(3) yes
V1 O4 2_556 1.981(3) yes
V1 Se1 2_556 3.1753(9) yes
V1 O1 . 1.603(3) yes
V1 O2 . 2.020(3) yes
V1 O5 . 2.060(3) yes
V1 O6 . 2.257(3) yes
Se1 O2 . 1.697(3) yes
Se1 O3 . 1.669(3) yes
Se1 O4 . 1.708(3) yes
O5 C1 2_555 1.262(5) yes
O6 C1 . 1.255(5) yes
N1 C2 . 1.495(6) yes
N1 C3 . 1.479(7) yes
N1 C4 . 1.625(10) yes
N1 H1 . 0.957 no
N1 H2 . 0.950 no
C1 C1 2_555 1.535(8) yes
C2 C2 2_566 1.515(10) yes
C2 H3 . 0.976 no
C2 H4 . 0.979 no
C3 C5 . 1.531(11) yes
C3 H5 . 0.979 no
C3 H6 . 0.971 no
C3 H7 . 0.947 no
C4 H2 . 0.677 no
C4 H8 . 0.947 no
C4 H9 . 0.946 no
C4 H10 . 0.953 no
C4 O13 . 1.035(11) yes
C5 H7 . 0.586 no
C5 H11 . 0.965 no
C5 H12 . 0.959 no
C5 H13 . 0.955 no
H9 O13 . 0.937 no
H10 O13 . 1.146 no
H14 O13 . 0.956 no
H15 O13 . 0.956 no

loop_
_geom_hbond_atom_site_label_D
_geom_hbond_atom_site_label_H
_geom_hbond_atom_site_label_A
_geom_hbond_site_symmetry_A
_geom_hbond_angle_DHA
_geom_hbond_distance_DH
_geom_hbond_distance_HA
_geom_hbond_distance_DA
_geom_hbond_publ_flag
N1 H1 O2 . 175.6(3) 0.957 1.765 2.720(10) yes
N1 H2 O13 . 167.2(4) 0.950 1.693 2.628(10) yes
C2 H3 O1 1_455 163.0(3) 0.976 2.435 3.381(10) yes
C3 H5 O5 1_455 140.3(3) 0.979 2.536 3.348(10) yes
C4 H8 O5 . 122.3(6) 0.947 2.575 3.182(10) yes
C4 H9 O6 1_565 156.6(6) 0.946 2.482 3.372(10) yes
O13 H9 O6 1_565 121.6(5) 0.937 2.482 3.079(10) yes
C4 H10 O1 2_666 144.1(6) 0.953 2.564 3.383(10) yes
O13 H14 C5 2_565 136.1(5) 0.956 2.086 2.853(10) yes
O13 H15 O1 2_666 146.5(5) 0.956 2.074 2.920(10) yes
